data_7020893
loop_
_publ_author_name
'Castano, Brunilde'
'Guidone, Stefano'
'Gallo, Emma'
'Ragaini, Fabio'
'Casati, Nicola'
'Macchi, Piero'
'Sisti, Massimo'
'Caselli, Alessandro'

_publ_section_title
;
 Asymmetric cyclopropanation of olefins catalysed by Cu(i) complexes of
 chiral pyridine-containing macrocyclic ligands (Pc-L*).
;
_journal_issue 7
_journal_name_full 'Dalton transactions (Cambridge, England : 2003)'
_journal_page_first 2451
_journal_page_last 2462
_journal_paper_doi 10.1039/c2dt32347h
_journal_volume 42
_journal_year 2013
_chemical_absolute_configuration rmad
_chemical_formula_sum 'C39 H44 N4 O4 S2'
_chemical_formula_weight 696.9
_chemical_name_systematic
;
?
;
_space_group_IT_number 19
_symmetry_cell_setting orthorhombic
_symmetry_space_group_name_Hall 'P 2ac 2ab'
_symmetry_space_group_name_H-M 'P 21 21 21'
_atom_sites_solution_hydrogens geom
_atom_sites_solution_primary direct
_atom_sites_solution_secondary difmap
_audit_creation_date 2012-09-27T13:26:22-00:00
_audit_creation_method 'WinGX routine CIF_UPDATE'
_cell_angle_alpha 90
_cell_angle_beta 90
_cell_angle_gamma 90
_cell_formula_units_Z 4
_cell_length_a 9.7670(4)
_cell_length_b 14.2550(5)
_cell_length_c 25.9891(15)
_cell_measurement_reflns_used 1674
_cell_measurement_temperature 293(2)
_cell_measurement_theta_max 25.2949
_cell_measurement_theta_min 2.8521
_cell_volume 3618.4(3)
_computing_cell_refinement
;
CrysAlisPro, Agilent Technologies,
Version 1.171.36.20 (release 27-06-2012 CrysAlis171 .NET)
(compiled Jul 11 2012,15:38:31)
;
_computing_data_collection
;
CrysAlisPro, Agilent Technologies,
Version 1.171.36.20 (release 27-06-2012 CrysAlis171 .NET)
(compiled Jul 11 2012,15:38:31)
;
_computing_data_reduction
;
CrysAlisPro, Agilent Technologies,
Version 1.171.36.20 (release 27-06-2012 CrysAlis171 .NET)
(compiled Jul 11 2012,15:38:31)
;
_computing_structure_refinement 'SHELXL-97 (Sheldrick, 1997)'
_diffrn_ambient_temperature 293(2)
_diffrn_detector_area_resol_mean 16.0965
_diffrn_measured_fraction_theta_full 0.997
_diffrn_measured_fraction_theta_max 0.998
_diffrn_measurement_device_type 'SuperNova, Single source at offset), Eos'
_diffrn_measurement_method '\w scans'
_diffrn_orient_matrix_UB_11 -0.0022231
_diffrn_orient_matrix_UB_12 -0.0496953
_diffrn_orient_matrix_UB_13 0.0011153
_diffrn_orient_matrix_UB_21 0.0358123
_diffrn_orient_matrix_UB_22 -0.0024968
_diffrn_orient_matrix_UB_23 -0.0237048
_diffrn_orient_matrix_UB_31 0.0631448
_diffrn_orient_matrix_UB_32 -0.0003094
_diffrn_orient_matrix_UB_33 0.0134748
_diffrn_radiation_monochromator graphite
_diffrn_radiation_type MoK\a
_diffrn_radiation_wavelength 0.71073
_diffrn_reflns_av_R_equivalents 0.0495
_diffrn_reflns_av_unetI/netI 0.1259
_diffrn_reflns_limit_h_max 11
_diffrn_reflns_limit_h_min -10
_diffrn_reflns_limit_k_max 10
_diffrn_reflns_limit_k_min -17
_diffrn_reflns_limit_l_max 12
_diffrn_reflns_limit_l_min -31
_diffrn_reflns_number 11009
_diffrn_reflns_theta_full 25
_diffrn_reflns_theta_max 25.35
_diffrn_reflns_theta_min 2.86
_exptl_absorpt_coefficient_mu 0.193
_exptl_absorpt_correction_T_max 1.172
_exptl_absorpt_correction_T_min 1.071
_exptl_absorpt_correction_type gaussian
_exptl_absorpt_process_details
;
CrysAlisPro, Agilent Technologies,
Version 1.171.36.20 (release 27-06-2012 CrysAlis171 .NET)
(compiled Jul 11 2012,15:38:31)
Numerical absorption correction based on gaussian integration over
a multifaceted crystal model
;
_exptl_crystal_density_diffrn 1.279
_exptl_crystal_density_method 'not measured'
_exptl_crystal_F_000 1480
_exptl_crystal_size_max 0.1736
_exptl_crystal_size_mid 0.0842
_exptl_crystal_size_min 0.0834
_refine_diff_density_max 0.192
_refine_diff_density_min -0.171
_refine_diff_density_rms 0.041
_refine_ls_abs_structure_details 'Flack H D (1983), Acta Cryst. A39, 876-881'
_refine_ls_abs_structure_Flack -0.05(9)
_refine_ls_extinction_method none
_refine_ls_goodness_of_fit_ref 0.999
_refine_ls_hydrogen_treatment constr
_refine_ls_matrix_type full
_refine_ls_number_parameters 442
_refine_ls_number_reflns 6595
_refine_ls_number_restraints 0
_refine_ls_restrained_S_all 0.999
_refine_ls_R_factor_all 0.1506
_refine_ls_R_factor_gt 0.068
_refine_ls_shift/su_max 0.01
_refine_ls_shift/su_mean 0.001
_refine_ls_structure_factor_coef Fsqd
_refine_ls_weighting_details 'calc w=1/[\s^2^(Fo^2^)+(0.0089P)^2^+0.0000P] where P=(Fo^2^+2Fc^2^)/3'
_refine_ls_weighting_scheme calc
_refine_ls_wR_factor_gt 0.0694
_refine_ls_wR_factor_ref 0.09
_reflns_number_gt 3421
_reflns_number_total 6595
_reflns_threshold_expression >2sigma(I)
_cod_data_source_file c2dt32347h.txt
_cod_data_source_block 4d
_cod_database_code 7020893

loop_
_symmetry_equiv_pos_as_xyz
'x, y, z'
'-x+1/2, -y, z+1/2'
'x+1/2, -y+1/2, -z'
'-x, y+1/2, -z+1/2'

loop_
_atom_site_label
_atom_site_type_symbol
_atom_site_fract_x
_atom_site_fract_y
_atom_site_fract_z
_atom_site_U_iso_or_equiv
_atom_site_adp_type
_atom_site_occupancy
_atom_site_symmetry_multiplicity
_atom_site_calc_flag
_atom_site_refinement_flags
C11 C 0.4309(5) -0.0132(3) 0.8733(2) 0.0518(15) Uani 1 1 d .
C401 C 0.3609(5) 0.0295(3) 0.9125(2) 0.0689(18) Uani 1 1 d .
H401 H 0.376 0.0923 0.9202 0.083 Uiso 1 1 calc R
C402 C 0.2672(6) -0.0225(4) 0.9403(3) 0.080(2) Uani 1 1 d .
H402 H 0.2172 0.0046 0.9669 0.096 Uiso 1 1 calc R
C403 C 0.2500(5) -0.1159(4) 0.9277(2) 0.0660(17) Uani 1 1 d .
H403 H 0.1886 -0.1529 0.946 0.079 Uiso 1 1 calc R
C1 C 0.3239(5) -0.1534(3) 0.8879(2) 0.0526(16) Uani 1 1 d .
C2 C 0.3083(5) -0.2568(3) 0.8727(2) 0.0560(16) Uani 1 1 d .
H2 H 0.2246 -0.2799 0.8892 0.067 Uiso 1 1 calc R
C21 C 0.2896(5) -0.2689(3) 0.8152(2) 0.0749(19) Uani 1 1 d .
H21A H 0.2122 -0.2327 0.804 0.112 Uiso 1 1 calc R
H21B H 0.2743 -0.3339 0.8075 0.112 Uiso 1 1 calc R
H21C H 0.3704 -0.2476 0.7977 0.112 Uiso 1 1 calc R
N3 N 0.4244(3) -0.3100(2) 0.89524(15) 0.0436(11) Uani 1 1 d .
C4 C 0.5621(4) -0.2985(3) 0.87228(19) 0.0437(13) Uani 1 1 d .
H4B H 0.555 -0.261 0.8412 0.052 Uiso 1 1 calc R
H4A H 0.598 -0.3595 0.8628 0.052 Uiso 1 1 calc R
C5 C 0.6606(4) -0.2511(3) 0.90959(19) 0.0456(14) Uani 1 1 d .
H5B H 0.6178 -0.1954 0.9238 0.055 Uiso 1 1 calc R
H5A H 0.6808 -0.2935 0.9378 0.055 Uiso 1 1 calc R
C10 C 0.5333(5) 0.0418(3) 0.8414(2) 0.0589(16) Uani 1 1 d .
H10 H 0.5187 0.1084 0.849 0.071 Uiso 1 1 calc R
C22 C 0.5132(5) 0.0294(3) 0.7833(2) 0.078(2) Uani 1 1 d .
H22A H 0.4207 0.0451 0.7744 0.116 Uiso 1 1 calc R
H22B H 0.5313 -0.0346 0.7741 0.116 Uiso 1 1 calc R
H22C H 0.5751 0.07 0.7652 0.116 Uiso 1 1 calc R
N9 N 0.6746(4) 0.0182(2) 0.85874(17) 0.0534(12) Uani 1 1 d .
C8 C 0.7317(5) -0.0740(3) 0.8436(2) 0.0589(15) Uani 1 1 d .
H8A H 0.7901 -0.0652 0.8138 0.071 Uiso 1 1 calc R
H8B H 0.6568 -0.1146 0.8333 0.071 Uiso 1 1 calc R
C7 C 0.8136(5) -0.1228(3) 0.8853(2) 0.0640(17) Uani 1 1 d .
H7A H 0.9104 -0.1104 0.8804 0.077 Uiso 1 1 calc R
H7B H 0.7873 -0.0985 0.9187 0.077 Uiso 1 1 calc R
C101 C 0.3815(5) -0.4977(3) 0.88001(19) 0.0446(13) Uani 1 1 d .
C102 C 0.4968(5) -0.5488(3) 0.8677(2) 0.0510(14) Uani 1 1 d .
H102 H 0.5805 -0.5349 0.883 0.061 Uiso 1 1 calc R
C103 C 0.4866(5) -0.6212(3) 0.8322(2) 0.0593(16) Uani 1 1 d .
H103 H 0.5649 -0.6544 0.8232 0.071 Uiso 1 1 calc R
C104 C 0.3635(6) -0.6451(3) 0.8102(2) 0.0575(16) Uani 1 1 d .
C105 C 0.2499(5) -0.5914(3) 0.8232(2) 0.0633(16) Uani 1 1 d .
H105 H 0.1658 -0.6058 0.8084 0.076 Uiso 1 1 calc R
C106 C 0.2574(5) -0.5177(3) 0.8573(2) 0.0557(16) Uani 1 1 d .
H106 H 0.1802 -0.4821 0.8648 0.067 Uiso 1 1 calc R
C107 C 0.3522(5) -0.7269(3) 0.7739(2) 0.087(2) Uani 1 1 d .
H10A H 0.2592 -0.7329 0.7624 0.13 Uiso 1 1 calc R
H10B H 0.3793 -0.7833 0.7913 0.13 Uiso 1 1 calc R
H10C H 0.4109 -0.7167 0.7448 0.13 Uiso 1 1 calc R
C201 C 0.7252(5) 0.1527(3) 0.9284(2) 0.0533(15) Uani 1 1 d .
C202 C 0.6579(6) 0.2351(4) 0.9313(3) 0.0775(19) Uani 1 1 d .
H202 H 0.6354 0.2675 0.9014 0.093 Uiso 1 1 calc R
C203 C 0.6224(6) 0.2711(4) 0.9787(3) 0.085(2) Uani 1 1 d .
H203 H 0.578 0.3288 0.9801 0.102 Uiso 1 1 calc R
C204 C 0.6495(5) 0.2262(4) 1.0230(3) 0.0634(17) Uani 1 1 d .
C205 C 0.7189(7) 0.1427(4) 1.0189(3) 0.111(3) Uani 1 1 d .
H205 H 0.7411 0.1099 1.0487 0.133 Uiso 1 1 calc R
C206 C 0.7565(7) 0.1061(4) 0.9720(3) 0.101(2) Uani 1 1 d .
H206 H 0.8034 0.0494 0.9703 0.122 Uiso 1 1 calc R
C207 C 0.6113(6) 0.2636(3) 1.0750(2) 0.091(2) Uani 1 1 d .
H20A H 0.6362 0.2188 1.101 0.137 Uiso 1 1 calc R
H20B H 0.5144 0.2745 1.0763 0.137 Uiso 1 1 calc R
H20C H 0.6589 0.3214 1.0811 0.137 Uiso 1 1 calc R
C301 C 0.8937(5) -0.3834(3) 0.8882(2) 0.0497(14) Uani 1 1 d .
C302 C 0.8802(5) -0.4497(3) 0.9262(2) 0.0648(16) Uani 1 1 d .
H302 H 0.8813 -0.431 0.9605 0.078 Uiso 1 1 calc R
C303 C 0.8649(5) -0.5451(4) 0.9144(3) 0.0723(19) Uani 1 1 d .
H303 H 0.8542 -0.5884 0.9408 0.087 Uiso 1 1 calc R
C304 C 0.8656(5) -0.5751(4) 0.8650(3) 0.076(2) Uani 1 1 d .
H304 H 0.8548 -0.6385 0.8578 0.091 Uiso 1 1 calc R
C305 C 0.8821(5) -0.5117(4) 0.8253(3) 0.0646(18) Uani 1 1 d .
C306 C 0.8888(6) -0.5409(5) 0.7729(3) 0.090(2) Uani 1 1 d .
H306 H 0.877 -0.6042 0.7654 0.108 Uiso 1 1 calc R
C307 C 0.9117(7) -0.4805(6) 0.7339(3) 0.101(3) Uani 1 1 d .
H307 H 0.9155 -0.5019 0.7001 0.121 Uiso 1 1 calc R
C308 C 0.9297(6) -0.3851(5) 0.7450(3) 0.091(2) Uani 1 1 d .
H308 H 0.9482 -0.3434 0.7184 0.109 Uiso 1 1 calc R
C309 C 0.9204(5) -0.3520(4) 0.7945(3) 0.0667(18) Uani 1 1 d .
H309 H 0.9288 -0.288 0.8006 0.08 Uiso 1 1 calc R
C310 C 0.8984(5) -0.4134(4) 0.8360(2) 0.0537(14) Uani 1 1 d .
C311 C 0.9096(5) -0.2794(3) 0.9019(2) 0.0484(14) Uani 1 1 d .
H311 H 0.9883 -0.2565 0.8821 0.058 Uiso 1 1 calc R
C312 C 0.9434(5) -0.2623(3) 0.9585(2) 0.0625(17) Uani 1 1 d .
H31A H 0.9519 -0.1962 0.9645 0.094 Uiso 1 1 calc R
H31B H 1.0282 -0.2928 0.9669 0.094 Uiso 1 1 calc R
H31C H 0.8715 -0.2873 0.9796 0.094 Uiso 1 1 calc R
N12 N 0.4112(4) -0.1033(3) 0.85963(16) 0.0501(11) Uani 1 1 d .
N6 N 0.7888(4) -0.2248(2) 0.88361(16) 0.0470(11) Uani 1 1 d .
O1 O 0.2631(3) -0.3972(2) 0.95042(13) 0.0633(11) Uani 1 1 d .
O2 O 0.5134(3) -0.4270(2) 0.95664(13) 0.0594(10) Uani 1 1 d .
O3 O 0.9126(3) 0.0679(2) 0.87317(15) 0.0743(12) Uani 1 1 d .
O4 O 0.7533(4) 0.1813(2) 0.83051(14) 0.0822(13) Uani 1 1 d .
S1 S 0.39431(13) -0.40685(8) 0.92617(6) 0.0513(4) Uani 1 1 d .
S2 S 0.77725(16) 0.10728(10) 0.86797(7) 0.0639(4) Uani 1 1 d .

loop_
_atom_site_aniso_label
_atom_site_aniso_U_11
_atom_site_aniso_U_22
_atom_site_aniso_U_33
_atom_site_aniso_U_23
_atom_site_aniso_U_13
_atom_site_aniso_U_12
C11 0.044(3) 0.040(3) 0.071(5) 0.002(3) -0.002(3) 0.004(3)
C401 0.074(4) 0.048(3) 0.085(5) -0.006(4) 0.012(4) 0.012(3)
C402 0.073(4) 0.076(4) 0.090(6) -0.011(4) 0.023(4) 0.022(4)
C403 0.048(3) 0.059(4) 0.091(5) 0.015(4) 0.014(4) 0.002(3)
C1 0.039(3) 0.044(3) 0.075(5) 0.006(3) -0.003(3) 0.011(3)
C2 0.034(3) 0.051(3) 0.083(5) 0.009(3) -0.002(3) -0.004(3)
C21 0.079(4) 0.051(3) 0.095(6) 0.003(4) -0.025(4) -0.013(3)
N3 0.028(2) 0.034(2) 0.068(3) 0.006(2) 0.000(2) 0.0003(18)
C4 0.034(3) 0.039(3) 0.058(4) -0.002(3) 0.009(3) -0.005(2)
C5 0.030(3) 0.047(3) 0.060(4) -0.005(3) 0.008(3) -0.002(2)
C10 0.076(4) 0.026(3) 0.075(5) -0.007(3) -0.007(4) 0.001(3)
C22 0.087(4) 0.065(4) 0.081(6) 0.012(4) 0.001(4) -0.001(3)
N9 0.056(3) 0.034(2) 0.071(4) -0.005(2) 0.005(2) -0.008(2)
C8 0.065(4) 0.037(3) 0.074(5) 0.000(3) 0.004(3) -0.004(3)
C7 0.053(3) 0.044(3) 0.095(5) -0.001(3) -0.003(3) -0.010(3)
C101 0.045(3) 0.038(3) 0.051(4) 0.001(3) -0.002(3) -0.001(3)
C102 0.041(3) 0.053(3) 0.059(4) 0.000(3) -0.011(3) 0.002(3)
C103 0.056(4) 0.055(4) 0.067(5) -0.008(3) -0.008(3) 0.011(3)
C104 0.078(4) 0.037(3) 0.057(4) 0.005(3) -0.008(3) -0.004(3)
C105 0.057(4) 0.058(3) 0.075(5) 0.004(4) -0.013(3) -0.014(3)
C106 0.045(3) 0.049(3) 0.074(5) 0.001(3) 0.001(3) -0.002(3)
C107 0.116(5) 0.067(4) 0.077(5) -0.011(4) -0.005(4) 0.003(4)
C201 0.063(4) 0.029(3) 0.068(5) -0.002(3) 0.009(4) -0.003(3)
C202 0.115(5) 0.054(4) 0.064(5) 0.003(4) 0.002(4) 0.021(3)
C203 0.115(5) 0.056(4) 0.085(6) 0.005(4) 0.004(5) 0.037(4)
C204 0.069(4) 0.044(3) 0.077(5) -0.006(4) 0.008(4) 0.004(3)
C205 0.180(7) 0.081(5) 0.071(6) 0.011(4) 0.020(5) 0.057(5)
C206 0.153(7) 0.068(4) 0.083(6) -0.005(5) 0.004(5) 0.060(5)
C207 0.109(5) 0.070(4) 0.093(6) -0.013(4) 0.020(5) -0.003(4)
C301 0.034(3) 0.051(3) 0.064(4) -0.011(3) -0.003(3) 0.011(3)
C302 0.069(4) 0.055(3) 0.071(5) -0.009(4) -0.008(4) 0.006(3)
C303 0.078(4) 0.059(4) 0.081(6) 0.004(4) 0.000(4) 0.011(3)
C304 0.053(4) 0.052(4) 0.121(7) -0.012(5) -0.009(4) 0.010(3)
C305 0.043(3) 0.068(4) 0.082(6) -0.022(4) -0.010(4) 0.011(3)
C306 0.064(4) 0.113(6) 0.092(7) -0.046(5) -0.018(5) 0.008(4)
C307 0.083(5) 0.145(8) 0.075(6) -0.049(6) -0.004(5) 0.019(6)
C308 0.072(4) 0.121(6) 0.079(6) -0.001(5) 0.003(4) 0.006(5)
C309 0.050(4) 0.079(4) 0.071(5) -0.010(4) -0.008(4) 0.004(3)
C310 0.035(3) 0.054(4) 0.072(5) -0.006(3) -0.002(3) 0.012(3)
C311 0.034(3) 0.052(3) 0.060(4) -0.010(3) 0.003(3) 0.005(3)
C312 0.049(3) 0.060(3) 0.079(5) -0.021(3) -0.009(3) -0.004(3)
N12 0.050(3) 0.035(2) 0.065(3) 0.003(2) 0.001(2) -0.004(2)
N6 0.038(2) 0.038(2) 0.065(3) 0.001(2) 0.000(2) -0.004(2)
O1 0.056(2) 0.057(2) 0.078(3) -0.004(2) 0.0287(19) -0.0065(19)
O2 0.066(2) 0.056(2) 0.056(3) 0.001(2) -0.0125(19) -0.0008(18)
O3 0.058(2) 0.062(2) 0.103(3) -0.027(2) 0.018(2) -0.019(2)
O4 0.130(4) 0.047(2) 0.069(3) 0.006(2) 0.020(3) -0.029(2)
S1 0.0491(8) 0.0424(7) 0.0625(10) 0.0011(8) 0.0051(8) -0.0038(7)
S2 0.0763(10) 0.0430(8) 0.0725(12) -0.0078(9) 0.0152(9) -0.0168(8)

loop_
_atom_type_symbol
_atom_type_description
_atom_type_scat_dispersion_real
_atom_type_scat_dispersion_imag
_atom_type_scat_source
C C 0.0033 0.0016 'International Tables Vol C Tables 4.2.6.8 and 6.1.1.4'
H H 0 0 'International Tables Vol C Tables 4.2.6.8 and 6.1.1.4'
N N 0.0061 0.0033 'International Tables Vol C Tables 4.2.6.8 and 6.1.1.4'
O O 0.0106 0.006 'International Tables Vol C Tables 4.2.6.8 and 6.1.1.4'
S S 0.1246 0.1234 'International Tables Vol C Tables 4.2.6.8 and 6.1.1.4'

loop_
_exptl_crystal_face_index_h
_exptl_crystal_face_index_k
_exptl_crystal_face_index_l
_exptl_crystal_face_perp_dist
0 -1 3 0.0426
0 1 -3 0.0426
2 1 0 0.0751
-2 -1 0 0.0701
-1 1 -1 0.0636
0 -3 5 0.041
-1 -1 0 0.0712
1 1 -1 0.0582
0 -3 -4 0.0512
1 2 4 0.0417
0 3 4 0.0329
-3 -2 -2 0.0565
0 -2 -1 0.0383
0 0 1 0.0317

loop_
_geom_angle_atom_site_label_1
_geom_angle_atom_site_label_2
_geom_angle_atom_site_label_3
_geom_angle
N12 C11 C401 123.3(5)
N12 C11 C10 116.3(5)
C401 C11 C10 120.4(5)
C11 C401 C402 118.8(5)
C403 C402 C401 118.2(6)
C1 C403 C402 119.5(5)
N12 C1 C403 122.9(5)
N12 C1 C2 115.9(5)
C403 C1 C2 121.2(5)
N3 C2 C21 115.0(4)
N3 C2 C1 108.3(4)
C21 C2 C1 112.1(5)
C4 N3 C2 118.6(4)
C4 N3 S1 117.3(3)
C2 N3 S1 119.4(3)
N3 C4 C5 111.5(4)
N6 C5 C4 111.0(4)
N9 C10 C11 109.1(4)
N9 C10 C22 113.0(5)
C11 C10 C22 113.2(4)
C8 N9 C10 117.9(4)
C8 N9 S2 119.8(3)
C10 N9 S2 115.9(3)
N9 C8 C7 114.5(4)
N6 C7 C8 110.1(4)
C102 C101 C106 120.6(5)
C102 C101 S1 119.1(4)
C106 C101 S1 120.3(4)
C101 C102 C103 119.2(4)
C104 C103 C102 121.7(5)
C103 C104 C105 117.3(5)
C103 C104 C107 121.2(5)
C105 C104 C107 121.4(5)
C106 C105 C104 122.3(5)
C105 C106 C101 118.7(5)
C202 C201 C206 119.5(6)
C202 C201 S2 120.5(5)
C206 C201 S2 120.0(4)
C201 C202 C203 119.8(6)
C204 C203 C202 122.6(5)
C203 C204 C205 116.3(6)
C203 C204 C207 123.6(5)
C205 C204 C207 120.0(6)
C204 C205 C206 121.9(7)
C201 C206 C205 119.8(6)
C302 C301 C310 118.8(5)
C302 C301 C311 120.6(5)
C310 C301 C311 120.6(5)
C301 C302 C303 121.3(6)
C304 C303 C302 120.9(6)
C303 C304 C305 120.2(6)
C304 C305 C306 121.8(6)
C304 C305 C310 120.4(6)
C306 C305 C310 117.7(6)
C307 C306 C305 122.6(7)
C306 C307 C308 119.0(8)
C309 C308 C307 121.3(7)
C308 C309 C310 121.0(6)
C309 C310 C301 123.3(5)
C309 C310 C305 118.4(6)
C301 C310 C305 118.3(6)
N6 C311 C312 113.2(4)
N6 C311 C301 110.6(4)
C312 C311 C301 113.5(5)
C1 N12 C11 117.2(5)
C5 N6 C7 112.2(4)
C5 N6 C311 113.2(4)
C7 N6 C311 112.1(3)
O1 S1 O2 120.0(2)
O1 S1 N3 107.34(19)
O2 S1 N3 107.22(19)
O1 S1 C101 107.7(2)
O2 S1 C101 106.6(2)
N3 S1 C101 107.4(2)
O3 S2 O4 119.5(2)
O3 S2 N9 105.9(2)
O4 S2 N9 111.5(2)
O3 S2 C201 108.8(2)
O4 S2 C201 106.4(2)
N9 S2 C201 103.7(2)

loop_
_geom_bond_atom_site_label_1
_geom_bond_atom_site_label_2
_geom_bond_distance
C11 N12 1.346(5)
C11 C401 1.370(7)
C11 C10 1.518(7)
C401 C402 1.382(6)
C402 C403 1.381(6)
C403 C1 1.369(7)
C1 N12 1.334(6)
C1 C2 1.533(6)
C2 N3 1.485(5)
C2 C21 1.516(7)
N3 C4 1.481(5)
N3 S1 1.624(3)
C4 C5 1.524(5)
C5 N6 1.471(5)
C10 N9 1.490(5)
C10 C22 1.531(7)
N9 C8 1.481(5)
N9 S2 1.636(4)
C8 C7 1.518(6)
C7 N6 1.474(5)
C101 C102 1.379(5)
C101 C106 1.378(6)
C101 S1 1.770(5)
C102 C103 1.387(6)
C103 C104 1.375(6)
C104 C105 1.390(6)
C104 C107 1.503(6)
C105 C106 1.376(6)
C201 C202 1.348(6)
C201 C206 1.347(7)
C201 S2 1.773(5)
C202 C203 1.378(7)
C203 C204 1.344(7)
C204 C205 1.373(6)
C204 C207 1.501(7)
C205 C206 1.377(7)
C301 C302 1.373(6)
C301 C310 1.425(7)
C301 C311 1.532(6)
C302 C303 1.403(6)
C303 C304 1.352(7)
C304 C305 1.382(7)
C305 C306 1.424(8)
C305 C310 1.437(7)
C306 C307 1.350(8)
C307 C308 1.402(8)
C308 C309 1.371(7)
C309 C310 1.405(7)
C311 N6 1.491(5)
C311 C312 1.528(6)
O1 S1 1.435(3)
O2 S1 1.436(3)
O3 S2 1.443(3)
O4 S2 1.454(4)
